data_7109023
loop_
_publ_author_name
'Eugene Khaskin'
'Yael Diskin-Posner'
'Lev Weiner'
'Gregory Leitus'
'David Milstein'

_publ_section_title
;
 Formal loss of an H radical by a cobalt complex via metal-ligand
 cooperation
;
_journal_name_full Chem.Commun.
_journal_page_first 2771
_journal_paper_doi 10.1039/c3cc39049g
_journal_volume 49
_journal_year 2013
_chemical_formula_moiety 'C20 H37 Co N P2'
_chemical_formula_sum 'C20 H37 Co N P2'
_chemical_formula_weight 412.38
_chemical_name_systematic
;
?
;
_space_group_IT_number 14
_symmetry_cell_setting monoclinic
_symmetry_space_group_name_Hall '-P 2yn'
_symmetry_space_group_name_H-M 'P 1 21/n 1'
_atom_sites_solution_hydrogens geom
_atom_sites_solution_primary direct
_atom_sites_solution_secondary difmap
_audit_creation_method SHELXL-97
_cell_angle_alpha 90.00
_cell_angle_beta 95.6100(12)
_cell_angle_gamma 90.00
_cell_formula_units_Z 8
_cell_length_a 11.08600(10)
_cell_length_b 13.6610(3)
_cell_length_c 28.9400(6)
_cell_measurement_reflns_used 10048
_cell_measurement_temperature 120(2)
_cell_measurement_theta_max 27.48
_cell_measurement_theta_min 1.00
_cell_volume 4361.85(14)
_computing_cell_refinement HKL
_computing_data_collection 'Collect package Nonius'
_computing_data_reduction HKL
_computing_structure_refinement 'SHELXL-97 (Sheldrick, 1997)'
_computing_structure_solution 'SIr-97 (Altmore et al, 1994)'
_diffrn_ambient_temperature 120(2)
_diffrn_measured_fraction_theta_full 0.997
_diffrn_measured_fraction_theta_max 0.997
_diffrn_measurement_device_type 'Nonius KappaCCD'
_diffrn_measurement_method 'phi and omega scans'
_diffrn_radiation_monochromator graphite
_diffrn_radiation_source 'fine-focus sealed tube'
_diffrn_radiation_type MoK\a
_diffrn_radiation_wavelength 0.71073
_diffrn_reflns_av_R_equivalents 0.1047
_diffrn_reflns_av_sigmaI/netI 0.0628
_diffrn_reflns_limit_h_max 13
_diffrn_reflns_limit_h_min -13
_diffrn_reflns_limit_k_max 16
_diffrn_reflns_limit_k_min -16
_diffrn_reflns_limit_l_max 34
_diffrn_reflns_limit_l_min -34
_diffrn_reflns_number 50754
_diffrn_reflns_theta_full 25.35
_diffrn_reflns_theta_max 25.35
_diffrn_reflns_theta_min 2.59
_exptl_absorpt_coefficient_mu 0.936
_exptl_absorpt_correction_T_max 0.9547
_exptl_absorpt_correction_T_min 0.6519
_exptl_absorpt_correction_type cylinder
_exptl_absorpt_process_details
;
Cylinder (Maslen, 1992)
;
_exptl_crystal_colour black
_exptl_crystal_density_diffrn 1.256
_exptl_crystal_density_method 'not measured'
_exptl_crystal_description plate
_exptl_crystal_F_000 1768
_exptl_crystal_size_max 0.50
_exptl_crystal_size_mid 0.10
_exptl_crystal_size_min 0.05
_refine_diff_density_max 1.650
_refine_diff_density_min -0.727
_refine_diff_density_rms 0.113
_refine_ls_extinction_method none
_refine_ls_goodness_of_fit_ref 1.057
_refine_ls_hydrogen_treatment constr
_refine_ls_matrix_type full
_refine_ls_number_parameters 451
_refine_ls_number_reflns 7977
_refine_ls_number_restraints 0
_refine_ls_restrained_S_all 1.057
_refine_ls_R_factor_all 0.0873
_refine_ls_R_factor_gt 0.0562
_refine_ls_shift/su_max 0.036
_refine_ls_shift/su_mean 0.003
_refine_ls_structure_factor_coef Fsqd
_refine_ls_weighting_details 'calc w=1/[\s^2^(Fo^2^)+(0.0916P)^2^+0.0000P] where P=(Fo^2^+2Fc^2^)/3'
_refine_ls_weighting_scheme calc
_refine_ls_wR_factor_gt 0.1361
_refine_ls_wR_factor_ref 0.1558
_reflns_number_gt 5502
_reflns_number_total 7977
_reflns_threshold_expression >2sigma(I)
_cod_data_source_file c3cc39049g.txt
_cod_data_source_block m1392
_cod_original_sg_symbol_Hall -P2yn
_cod_original_sg_symbol_H-M P2(1)/n
_cod_database_code 7109023

loop_
_symmetry_equiv_pos_as_xyz
'x, y, z'
'-x+1/2, y+1/2, -z+1/2'
'-x, -y, -z'
'x-1/2, -y-1/2, z-1/2'

loop_
_atom_site_label
_atom_site_type_symbol
_atom_site_fract_x
_atom_site_fract_y
_atom_site_fract_z
_atom_site_U_iso_or_equiv
_atom_site_adp_type
_atom_site_occupancy
_atom_site_symmetry_multiplicity
_atom_site_calc_flag
_atom_site_refinement_flags
Co1 Co 0.74233(4) 0.88122(3) 0.634521(15) 0.02116(15) Uani 1 1 d .
P1 P 0.57287(7) 0.80528(6) 0.64160(3) 0.0215(2) Uani 1 1 d .
P2 P 0.90919(8) 0.94785(6) 0.61436(3) 0.0224(2) Uani 1 1 d .
N1 N 0.7774(2) 0.77290(19) 0.59407(9) 0.0188(6) Uani 1 1 d .
C1 C 0.6101(3) 0.6826(2) 0.62201(12) 0.0254(8) Uani 1 1 d .
H1A H 0.6400 0.6417 0.6490 0.030 Uiso 1 1 calc R
H1B H 0.5367 0.6511 0.6063 0.030 Uiso 1 1 calc R
C2 C 0.7058(3) 0.6905(2) 0.58900(11) 0.0210(7) Uani 1 1 d .
C3 C 0.7198(3) 0.6193(2) 0.55684(12) 0.0254(8) Uani 1 1 d .
H3 H 0.6671 0.5643 0.5544 0.030 Uiso 1 1 calc R
C4 C 0.8132(3) 0.6283(2) 0.52725(12) 0.0259(8) Uani 1 1 d .
H4 H 0.8234 0.5805 0.5041 0.031 Uiso 1 1 calc R
C5 C 0.8882(3) 0.7069(2) 0.53277(11) 0.0253(8) Uani 1 1 d .
H5 H 0.9525 0.7128 0.5135 0.030 Uiso 1 1 calc R
C6 C 0.8736(3) 0.7805(2) 0.56629(11) 0.0207(7) Uani 1 1 d .
C7 C 0.9518(3) 0.8623(2) 0.57231(12) 0.0246(8) Uani 1 1 d .
H7 H 1.0205 0.8709 0.5555 0.029 Uiso 1 1 calc R
C8 C 0.4429(3) 0.8439(3) 0.60055(12) 0.0294(8) Uani 1 1 d .
H8 H 0.3819 0.7897 0.5983 0.035 Uiso 1 1 calc R
C9 C 0.4850(3) 0.8592(3) 0.55247(12) 0.0369(9) Uani 1 1 d .
H9A H 0.4148 0.8729 0.5301 0.055 Uiso 1 1 calc R
H9B H 0.5259 0.8000 0.5430 0.055 Uiso 1 1 calc R
H9C H 0.5414 0.9146 0.5534 0.055 Uiso 1 1 calc R
C10 C 0.3814(3) 0.9356(3) 0.61727(14) 0.0406(10) Uani 1 1 d .
H10A H 0.4418 0.9876 0.6233 0.061 Uiso 1 1 calc R
H10B H 0.3447 0.9208 0.6459 0.061 Uiso 1 1 calc R
H10C H 0.3184 0.9573 0.5933 0.061 Uiso 1 1 calc R
C11 C 0.5071(3) 0.7855(3) 0.69695(12) 0.0264(8) Uani 1 1 d .
H11 H 0.4776 0.8505 0.7072 0.032 Uiso 1 1 calc R
C12 C 0.6062(3) 0.7509(3) 0.73441(12) 0.0380(10) Uani 1 1 d .
H12A H 0.5724 0.7467 0.7644 0.057 Uiso 1 1 calc R
H12B H 0.6736 0.7976 0.7367 0.057 Uiso 1 1 calc R
H12C H 0.6356 0.6863 0.7260 0.057 Uiso 1 1 calc R
C13 C 0.3987(3) 0.7156(3) 0.69338(13) 0.0332(9) Uani 1 1 d .
H13A H 0.4236 0.6517 0.6822 0.050 Uiso 1 1 calc R
H13B H 0.3338 0.7424 0.6716 0.050 Uiso 1 1 calc R
H13C H 0.3693 0.7080 0.7240 0.050 Uiso 1 1 calc R
C14 C 1.0439(3) 0.9631(3) 0.65678(12) 0.0287(8) Uani 1 1 d .
H14 H 1.1148 0.9783 0.6392 0.034 Uiso 1 1 calc R
C15 C 1.0285(3) 1.0475(3) 0.69051(13) 0.0348(9) Uani 1 1 d .
H15A H 0.9589 1.0343 0.7080 0.052 Uiso 1 1 calc R
H15B H 1.0149 1.1086 0.6730 0.052 Uiso 1 1 calc R
H15C H 1.1020 1.0536 0.7121 0.052 Uiso 1 1 calc R
C16 C 1.0696(3) 0.8671(3) 0.68240(14) 0.0430(10) Uani 1 1 d .
H16A H 1.1429 0.8740 0.7040 0.064 Uiso 1 1 calc R
H16B H 1.0817 0.8151 0.6600 0.064 Uiso 1 1 calc R
H16C H 1.0009 0.8503 0.6997 0.064 Uiso 1 1 calc R
C17 C 0.8922(3) 1.0668(3) 0.58426(12) 0.0289(8) Uani 1 1 d .
H17 H 0.8631 1.1150 0.6067 0.035 Uiso 1 1 calc R
C18 C 0.7949(3) 1.0596(3) 0.54354(14) 0.0418(10) Uani 1 1 d .
H18A H 0.7810 1.1244 0.5295 0.063 Uiso 1 1 calc R
H18B H 0.7195 1.0355 0.5545 0.063 Uiso 1 1 calc R
H18C H 0.8215 1.0142 0.5204 0.063 Uiso 1 1 calc R
C19 C 1.0101(3) 1.1075(3) 0.56823(14) 0.0398(10) Uani 1 1 d .
H19A H 1.0435 1.0605 0.5473 0.060 Uiso 1 1 calc R
H19B H 1.0689 1.1186 0.5953 0.060 Uiso 1 1 calc R
H19C H 0.9934 1.1696 0.5518 0.060 Uiso 1 1 calc R
C20 C 0.7047(3) 0.9903(2) 0.67558(13) 0.0308(9) Uani 1 1 d .
H20A H 0.6168 0.9944 0.6768 0.046 Uiso 1 1 calc R
H20B H 0.7345 1.0518 0.6635 0.046 Uiso 1 1 calc R
H20C H 0.7442 0.9787 0.7069 0.046 Uiso 1 1 calc R
Co2 Co 0.75653(4) 0.59796(3) 0.358180(16) 0.02104(15) Uani 1 1 d .
P3 P 0.58557(8) 0.66161(7) 0.37567(3) 0.0236(2) Uani 1 1 d .
P4 P 0.92707(7) 0.52365(6) 0.35111(3) 0.0212(2) Uani 1 1 d .
N2 N 0.7263(2) 0.49344(19) 0.40083(9) 0.0188(6) Uani 1 1 d .
C21 C 0.5492(3) 0.5807(3) 0.42099(13) 0.0303(9) Uani 1 1 d .
H21 H 0.4814 0.5904 0.4382 0.036 Uiso 1 1 calc R
C22 C 0.6305(3) 0.5010(2) 0.42891(11) 0.0213(7) Uani 1 1 d .
C23 C 0.6182(3) 0.4301(2) 0.46373(11) 0.0239(8) Uani 1 1 d .
H23 H 0.5535 0.4360 0.4828 0.029 Uiso 1 1 calc R
C24 C 0.6966(3) 0.3535(2) 0.47067(12) 0.0243(8) Uani 1 1 d .
H24 H 0.6888 0.3076 0.4949 0.029 Uiso 1 1 calc R
C25 C 0.7885(3) 0.3442(2) 0.44136(12) 0.0248(8) Uani 1 1 d .
H25 H 0.8433 0.2906 0.4449 0.030 Uiso 1 1 calc R
C26 C 0.7996(3) 0.4124(2) 0.40746(11) 0.0228(8) Uani 1 1 d .
C27 C 0.8954(3) 0.4025(2) 0.37431(12) 0.0243(8) Uani 1 1 d .
H27A H 0.8669 0.3578 0.3486 0.029 Uiso 1 1 calc R
H27B H 0.9703 0.3746 0.3907 0.029 Uiso 1 1 calc R
C28 C 0.5868(3) 0.7864(3) 0.40028(12) 0.0287(8) Uani 1 1 d .
H28 H 0.6059 0.8330 0.3754 0.034 Uiso 1 1 calc R
C29 C 0.6872(3) 0.7944(3) 0.43987(14) 0.0409(10) Uani 1 1 d .
H29A H 0.6973 0.8631 0.4493 0.061 Uiso 1 1 calc R
H29B H 0.7632 0.7699 0.4295 0.061 Uiso 1 1 calc R
H29C H 0.6659 0.7554 0.4663 0.061 Uiso 1 1 calc R
C30 C 0.4664(3) 0.8179(3) 0.41714(13) 0.0357(9) Uani 1 1 d .
H30A H 0.4402 0.7687 0.4387 0.054 Uiso 1 1 calc R
H30B H 0.4051 0.8239 0.3905 0.054 Uiso 1 1 calc R
H30C H 0.4767 0.8811 0.4330 0.054 Uiso 1 1 calc R
C31 C 0.4515(3) 0.6616(3) 0.33265(12) 0.0271(8) Uani 1 1 d .
H31 H 0.3782 0.6713 0.3497 0.033 Uiso 1 1 calc R
C32 C 0.4409(4) 0.5616(3) 0.30904(14) 0.0441(10) Uani 1 1 d .
H32A H 0.3667 0.5593 0.2877 0.066 Uiso 1 1 calc R
H32B H 0.4381 0.5104 0.3326 0.066 Uiso 1 1 calc R
H32C H 0.5113 0.5509 0.2916 0.066 Uiso 1 1 calc R
C33 C 0.4539(3) 0.7435(3) 0.29672(13) 0.0358(9) Uani 1 1 d .
H33A H 0.5286 0.7388 0.2813 0.054 Uiso 1 1 calc R
H33B H 0.4511 0.8071 0.3122 0.054 Uiso 1 1 calc R
H33C H 0.3837 0.7371 0.2736 0.054 Uiso 1 1 calc R
C34 C 1.0594(3) 0.5669(3) 0.38976(12) 0.0256(8) Uani 1 1 d .
H34 H 1.1229 0.5147 0.3915 0.031 Uiso 1 1 calc R
C35 C 1.0207(3) 0.5826(3) 0.43845(12) 0.0311(9) Uani 1 1 d .
H35A H 1.0914 0.6011 0.4596 0.047 Uiso 1 1 calc R
H35B H 0.9857 0.5220 0.4493 0.047 Uiso 1 1 calc R
H35C H 0.9600 0.6350 0.4376 0.047 Uiso 1 1 calc R
C36 C 1.1132(3) 0.6594(3) 0.37172(13) 0.0353(9) Uani 1 1 d .
H36A H 1.0507 0.7104 0.3681 0.053 Uiso 1 1 calc R
H36B H 1.1433 0.6462 0.3416 0.053 Uiso 1 1 calc R
H36C H 1.1803 0.6816 0.3938 0.053 Uiso 1 1 calc R
C37 C 0.9870(3) 0.5001(2) 0.29507(11) 0.0259(8) Uani 1 1 d .
H37 H 1.0156 0.5643 0.2835 0.031 Uiso 1 1 calc R
C38 C 0.8857(3) 0.4638(3) 0.25936(12) 0.0358(9) Uani 1 1 d .
H38A H 0.9163 0.4595 0.2288 0.054 Uiso 1 1 calc R
H38B H 0.8174 0.5096 0.2579 0.054 Uiso 1 1 calc R
H38C H 0.8587 0.3989 0.2686 0.054 Uiso 1 1 calc R
C39 C 1.0961(3) 0.4301(3) 0.29866(12) 0.0321(9) Uani 1 1 d .
H39A H 1.0708 0.3656 0.3090 0.048 Uiso 1 1 calc R
H39B H 1.1601 0.4560 0.3211 0.048 Uiso 1 1 calc R
H39C H 1.1270 0.4240 0.2682 0.048 Uiso 1 1 calc R
C40 C 0.7889(3) 0.7053(3) 0.31506(13) 0.0331(9) Uani 1 1 d .
H40A H 0.7630 0.7677 0.3276 0.050 Uiso 1 1 calc R
H40B H 0.7439 0.6934 0.2847 0.050 Uiso 1 1 calc R
H40C H 0.8759 0.7079 0.3115 0.050 Uiso 1 1 calc R

loop_
_atom_site_aniso_label
_atom_site_aniso_U_11
_atom_site_aniso_U_22
_atom_site_aniso_U_33
_atom_site_aniso_U_23
_atom_site_aniso_U_13
_atom_site_aniso_U_12
Co1 0.0176(3) 0.0217(3) 0.0247(3) -0.0030(2) 0.00443(19) -0.00169(19)
P1 0.0174(5) 0.0225(5) 0.0247(5) -0.0009(4) 0.0032(4) -0.0006(4)
P2 0.0207(5) 0.0211(5) 0.0256(5) -0.0023(4) 0.0036(4) -0.0024(4)
N1 0.0155(14) 0.0186(15) 0.0225(15) -0.0013(12) 0.0034(11) 0.0003(11)
C1 0.0212(18) 0.0239(19) 0.031(2) -0.0024(16) 0.0028(15) -0.0028(15)
C2 0.0143(17) 0.0261(19) 0.0218(18) -0.0003(15) -0.0032(13) 0.0036(14)
C3 0.0224(19) 0.0254(19) 0.028(2) -0.0051(16) 0.0006(15) -0.0005(15)
C4 0.0253(19) 0.028(2) 0.0238(19) -0.0063(16) 0.0000(15) 0.0032(16)
C5 0.0201(18) 0.032(2) 0.0243(19) -0.0003(16) 0.0027(14) 0.0049(16)
C6 0.0155(17) 0.0238(18) 0.0222(18) 0.0015(15) -0.0020(13) 0.0054(14)
C7 0.0203(18) 0.0279(19) 0.026(2) -0.0068(16) 0.0072(14) 0.0011(15)
C8 0.0215(19) 0.034(2) 0.032(2) 0.0036(17) -0.0033(15) -0.0031(16)
C9 0.036(2) 0.043(2) 0.030(2) 0.0018(18) -0.0035(17) -0.0060(19)
C10 0.030(2) 0.042(2) 0.049(3) 0.005(2) -0.0003(18) 0.0138(19)
C11 0.0282(19) 0.0277(19) 0.0239(19) -0.0017(16) 0.0056(15) 0.0005(16)
C12 0.040(2) 0.048(3) 0.026(2) 0.0007(18) 0.0030(17) -0.0024(19)
C13 0.033(2) 0.034(2) 0.034(2) 0.0016(18) 0.0097(16) -0.0047(17)
C14 0.0227(19) 0.031(2) 0.032(2) -0.0012(17) 0.0028(15) -0.0053(16)
C15 0.034(2) 0.038(2) 0.031(2) -0.0075(18) -0.0023(16) -0.0101(18)
C16 0.041(2) 0.044(2) 0.041(3) 0.002(2) -0.0107(19) 0.010(2)
C17 0.031(2) 0.026(2) 0.030(2) 0.0027(16) 0.0075(16) 0.0001(16)
C18 0.037(2) 0.046(3) 0.042(2) 0.012(2) 0.0036(18) 0.0089(19)
C19 0.048(2) 0.032(2) 0.041(2) 0.0081(19) 0.0152(19) -0.0081(18)
C20 0.028(2) 0.032(2) 0.033(2) -0.0015(17) 0.0062(16) -0.0041(16)
Co2 0.0170(3) 0.0219(3) 0.0247(3) 0.00351(19) 0.00469(19) 0.00166(18)
P3 0.0213(5) 0.0243(5) 0.0257(5) 0.0048(4) 0.0050(4) 0.0040(4)
P4 0.0178(5) 0.0224(5) 0.0235(5) -0.0013(4) 0.0031(3) 0.0007(4)
N2 0.0141(14) 0.0244(15) 0.0178(14) -0.0029(12) 0.0014(11) 0.0022(12)
C21 0.0215(19) 0.035(2) 0.037(2) 0.0153(18) 0.0124(16) 0.0047(16)
C22 0.0223(18) 0.0195(18) 0.0218(18) -0.0005(14) 0.0003(14) -0.0026(14)
C23 0.0224(19) 0.029(2) 0.0206(18) 0.0006(15) 0.0016(14) -0.0039(15)
C24 0.0253(19) 0.0239(19) 0.0234(19) 0.0085(15) 0.0006(15) -0.0035(16)
C25 0.0207(18) 0.0213(18) 0.031(2) 0.0044(16) -0.0015(15) -0.0013(14)
C26 0.0194(18) 0.0255(19) 0.0225(19) -0.0031(15) -0.0032(14) -0.0035(15)
C27 0.0207(18) 0.0206(19) 0.032(2) 0.0020(15) 0.0028(15) 0.0031(14)
C28 0.030(2) 0.027(2) 0.030(2) 0.0018(16) 0.0095(16) -0.0013(16)
C29 0.037(2) 0.041(2) 0.044(3) -0.010(2) 0.0016(19) -0.0023(19)
C30 0.034(2) 0.038(2) 0.036(2) -0.0020(18) 0.0087(17) 0.0096(18)
C31 0.0219(19) 0.029(2) 0.031(2) 0.0027(16) 0.0063(15) -0.0028(15)
C32 0.046(2) 0.038(2) 0.046(3) 0.001(2) -0.007(2) -0.012(2)
C33 0.033(2) 0.044(2) 0.030(2) 0.0074(18) -0.0023(17) 0.0033(18)
C34 0.0220(18) 0.028(2) 0.027(2) -0.0028(16) 0.0014(14) 0.0052(15)
C35 0.030(2) 0.036(2) 0.027(2) -0.0029(17) 0.0006(16) -0.0016(17)
C36 0.023(2) 0.041(2) 0.041(2) -0.0082(19) 0.0013(16) -0.0048(17)
C37 0.0279(19) 0.028(2) 0.0224(19) -0.0029(15) 0.0038(15) -0.0009(16)
C38 0.035(2) 0.045(2) 0.027(2) -0.0063(18) 0.0025(16) 0.0005(18)
C39 0.032(2) 0.035(2) 0.031(2) -0.0051(18) 0.0073(16) 0.0051(17)
C40 0.0245(19) 0.036(2) 0.041(2) 0.0105(18) 0.0110(16) 0.0070(17)

loop_
_atom_type_symbol
_atom_type_description
_atom_type_scat_dispersion_real
_atom_type_scat_dispersion_imag
_atom_type_scat_source
C C 0.0033 0.0016 'International Tables Vol C Tables 4.2.6.8 and 6.1.1.4'
H H 0.0000 0.0000 'International Tables Vol C Tables 4.2.6.8 and 6.1.1.4'
N N 0.0061 0.0033 'International Tables Vol C Tables 4.2.6.8 and 6.1.1.4'
P P 0.1023 0.0942 'International Tables Vol C Tables 4.2.6.8 and 6.1.1.4'
Co Co 0.3494 0.9721 'International Tables Vol C Tables 4.2.6.8 and 6.1.1.4'

loop_
_geom_angle_atom_site_label_1
_geom_angle_atom_site_label_2
_geom_angle_atom_site_label_3
_geom_angle
N1 Co1 C20 179.27(12)
N1 Co1 P1 85.36(8)
C20 Co1 P1 93.91(10)
N1 Co1 P2 86.12(8)
C20 Co1 P2 94.60(10)
P1 Co1 P2 169.55(4)
C1 P1 C11 104.80(16)
C1 P1 C8 104.32(16)
C11 P1 C8 104.47(15)
C1 P1 Co1 100.66(11)
C11 P1 Co1 124.80(11)
C8 P1 Co1 115.40(12)
C7 P2 C17 106.05(17)
C7 P2 C14 106.02(16)
C17 P2 C14 104.64(16)
C7 P2 Co1 101.32(12)
C17 P2 Co1 116.23(11)
C14 P2 Co1 121.18(12)
C2 N1 C6 117.6(3)
C2 N1 Co1 122.5(2)
C6 N1 Co1 119.8(2)
C2 C1 P1 109.0(2)
C2 C1 H1A 109.9
P1 C1 H1A 109.9
C2 C1 H1B 109.9
P1 C1 H1B 109.9
H1A C1 H1B 108.3
C3 C2 N1 123.5(3)
C3 C2 C1 121.2(3)
N1 C2 C1 115.3(3)
C2 C3 C4 119.4(3)
C2 C3 H3 120.3
C4 C3 H3 120.3
C5 C4 C3 118.3(3)
C5 C4 H4 120.9
C3 C4 H4 120.9
C4 C5 C6 122.2(3)
C4 C5 H5 118.9
C6 C5 H5 118.9
N1 C6 C7 118.6(3)
N1 C6 C5 119.0(3)
C7 C6 C5 122.3(3)
C6 C7 P2 113.7(2)
C6 C7 H7 123.2
P2 C7 H7 123.2
C9 C8 C10 111.3(3)
C9 C8 P1 109.6(2)
C10 C8 P1 112.0(3)
C9 C8 H8 108.0
C10 C8 H8 108.0
P1 C8 H8 108.0
C8 C9 H9A 109.5
C8 C9 H9B 109.5
H9A C9 H9B 109.5
C8 C9 H9C 109.5
H9A C9 H9C 109.5
H9B C9 H9C 109.5
C8 C10 H10A 109.5
C8 C10 H10B 109.5
H10A C10 H10B 109.5
C8 C10 H10C 109.5
H10A C10 H10C 109.5
H10B C10 H10C 109.5
C13 C11 C12 110.9(3)
C13 C11 P1 114.0(2)
C12 C11 P1 110.0(2)
C13 C11 H11 107.2
C12 C11 H11 107.2
P1 C11 H11 107.2
C11 C12 H12A 109.5
C11 C12 H12B 109.5
H12A C12 H12B 109.5
C11 C12 H12C 109.5
H12A C12 H12C 109.5
H12B C12 H12C 109.5
C11 C13 H13A 109.5
C11 C13 H13B 109.5
H13A C13 H13B 109.5
C11 C13 H13C 109.5
H13A C13 H13C 109.5
H13B C13 H13C 109.5
C16 C14 C15 111.5(3)
C16 C14 P2 109.2(2)
C15 C14 P2 112.0(2)
C16 C14 H14 108.0
C15 C14 H14 108.0
P2 C14 H14 108.0
C14 C15 H15A 109.5
C14 C15 H15B 109.5
H15A C15 H15B 109.5
C14 C15 H15C 109.5
H15A C15 H15C 109.5
H15B C15 H15C 109.5
C14 C16 H16A 109.5
C14 C16 H16B 109.5
H16A C16 H16B 109.5
C14 C16 H16C 109.5
H16A C16 H16C 109.5
H16B C16 H16C 109.5
C18 C17 C19 110.5(3)
C18 C17 P2 109.9(3)
C19 C17 P2 114.3(2)
C18 C17 H17 107.3
C19 C17 H17 107.3
P2 C17 H17 107.3
C17 C18 H18A 109.5
C17 C18 H18B 109.5
H18A C18 H18B 109.5
C17 C18 H18C 109.5
H18A C18 H18C 109.5
H18B C18 H18C 109.5
C17 C19 H19A 109.5
C17 C19 H19B 109.5
H19A C19 H19B 109.5
C17 C19 H19C 109.5
H19A C19 H19C 109.5
H19B C19 H19C 109.5
Co1 C20 H20A 109.5
Co1 C20 H20B 109.5
H20A C20 H20B 109.5
Co1 C20 H20C 109.5
H20A C20 H20C 109.5
H20B C20 H20C 109.5
N2 Co2 C40 179.37(14)
N2 Co2 P4 85.52(8)
C40 Co2 P4 94.22(10)
N2 Co2 P3 86.45(8)
C40 Co2 P3 93.78(10)
P4 Co2 P3 171.20(4)
C21 P3 C31 105.69(16)
C21 P3 C28 106.29(17)
C31 P3 C28 103.61(16)
C21 P3 Co2 100.73(12)
C31 P3 Co2 120.20(12)
C28 P3 Co2 118.82(11)
C27 P4 C37 105.29(16)
C27 P4 C34 103.60(16)
C37 P4 C34 104.79(15)
C27 P4 Co2 100.84(10)
C37 P4 Co2 123.84(11)
C34 P4 Co2 116.05(11)
C26 N2 C22 116.7(3)
C26 N2 Co2 123.0(2)
C22 N2 Co2 120.1(2)
C22 C21 P3 114.0(2)
C22 C21 H21 123.0
P3 C21 H21 123.0
N2 C22 C23 119.6(3)
N2 C22 C21 118.0(3)
C23 C22 C21 122.5(3)
C24 C23 C22 121.8(3)
C24 C23 H23 119.1
C22 C23 H23 119.1
C23 C24 C25 118.3(3)
C23 C24 H24 120.9
C25 C24 H24 120.9
C26 C25 C24 119.8(3)
C26 C25 H25 120.1
C24 C25 H25 120.1
C25 C26 N2 123.7(3)
C25 C26 C27 120.9(3)
N2 C26 C27 115.3(3)
C26 C27 P4 108.9(2)
C26 C27 H27A 109.9
P4 C27 H27A 109.9
C26 C27 H27B 109.9
P4 C27 H27B 109.9
H27A C27 H27B 108.3
C29 C28 C30 109.7(3)
C29 C28 P3 109.5(2)
C30 C28 P3 114.2(2)
C29 C28 H28 107.7
C30 C28 H28 107.7
P3 C28 H28 107.7
C28 C29 H29A 109.5
C28 C29 H29B 109.5
H29A C29 H29B 109.5
C28 C29 H29C 109.5
H29A C29 H29C 109.5
H29B C29 H29C 109.5
C28 C30 H30A 109.5
C28 C30 H30B 109.5
H30A C30 H30B 109.5
C28 C30 H30C 109.5
H30A C30 H30C 109.5
H30B C30 H30C 109.5
C32 C31 C33 110.9(3)
C32 C31 P3 108.9(2)
C33 C31 P3 113.1(2)
C32 C31 H31 107.9
C33 C31 H31 107.9
P3 C31 H31 107.9
C31 C32 H32A 109.5
C31 C32 H32B 109.5
H32A C32 H32B 109.5
C31 C32 H32C 109.5
H32A C32 H32C 109.5
H32B C32 H32C 109.5
C31 C33 H33A 109.5
C31 C33 H33B 109.5
H33A C33 H33B 109.5
C31 C33 H33C 109.5
H33A C33 H33C 109.5
H33B C33 H33C 109.5
C36 C34 C35 110.9(3)
C36 C34 P4 111.9(2)
C35 C34 P4 108.9(2)
C36 C34 H34 108.3
C35 C34 H34 108.3
P4 C34 H34 108.3
C34 C35 H35A 109.5
C34 C35 H35B 109.5
H35A C35 H35B 109.5
C34 C35 H35C 109.5
H35A C35 H35C 109.5
H35B C35 H35C 109.5
C34 C36 H36A 109.5
C34 C36 H36B 109.5
H36A C36 H36B 109.5
C34 C36 H36C 109.5
H36A C36 H36C 109.5
H36B C36 H36C 109.5
C38 C37 C39 111.3(3)
C38 C37 P4 110.3(2)
C39 C37 P4 113.5(2)
C38 C37 H37 107.1
C39 C37 H37 107.1
P4 C37 H37 107.1
C37 C38 H38A 109.5
C37 C38 H38B 109.5
H38A C38 H38B 109.5
C37 C38 H38C 109.5
H38A C38 H38C 109.5
H38B C38 H38C 109.5
C37 C39 H39A 109.5
C37 C39 H39B 109.5
H39A C39 H39B 109.5
C37 C39 H39C 109.5
H39A C39 H39C 109.5
H39B C39 H39C 109.5
Co2 C40 H40A 109.5
Co2 C40 H40B 109.5
H40A C40 H40B 109.5
Co2 C40 H40C 109.5
H40A C40 H40C 109.5
H40B C40 H40C 109.5

loop_
_geom_bond_atom_site_label_1
_geom_bond_atom_site_label_2
_geom_bond_distance
Co1 N1 1.949(3)
Co1 C20 1.975(3)
Co1 P1 2.1732(9)
Co1 P2 2.1912(9)
P1 C1 1.830(3)
P1 C11 1.843(3)
P1 C8 1.853(3)
P2 C7 1.784(3)
P2 C17 1.845(4)
P2 C14 1.850(3)
N1 C2 1.377(4)
N1 C6 1.400(4)
C1 C2 1.499(4)
C1 H1A 0.9900
C1 H1B 0.9900
C2 C3 1.365(4)
C3 C4 1.413(5)
C3 H3 0.9500
C4 C5 1.358(4)
C4 H4 0.9500
C5 C6 1.417(5)
C5 H5 0.9500
C6 C7 1.415(4)
C7 H7 0.9500
C8 C9 1.525(5)
C8 C10 1.526(5)
C8 H8 1.0000
C9 H9A 0.9800
C9 H9B 0.9800
C9 H9C 0.9800
C10 H10A 0.9800
C10 H10B 0.9800
C10 H10C 0.9800
C11 C13 1.531(5)
C11 C12 1.540(5)
C11 H11 1.0000
C12 H12A 0.9800
C12 H12B 0.9800
C12 H12C 0.9800
C13 H13A 0.9800
C13 H13B 0.9800
C13 H13C 0.9800
C14 C16 1.519(5)
C14 C15 1.532(5)
C14 H14 1.0000
C15 H15A 0.9800
C15 H15B 0.9800
C15 H15C 0.9800
C16 H16A 0.9800
C16 H16B 0.9800
C16 H16C 0.9800
C17 C18 1.521(5)
C17 C19 1.533(5)
C17 H17 1.0000
C18 H18A 0.9800
C18 H18B 0.9800
C18 H18C 0.9800
C19 H19A 0.9800
C19 H19B 0.9800
C19 H19C 0.9800
C20 H20A 0.9800
C20 H20B 0.9800
C20 H20C 0.9800
Co2 N2 1.938(3)
Co2 C40 1.981(3)
Co2 P4 2.1731(9)
Co2 P3 2.1891(9)
P3 C21 1.791(3)
P3 C31 1.843(3)
P3 C28 1.847(4)
P4 C27 1.833(3)
P4 C37 1.840(3)
P4 C34 1.853(3)
N2 C26 1.375(4)
N2 C22 1.403(4)
C21 C22 1.418(4)
C21 H21 0.9500
C22 C23 1.415(4)
C23 C24 1.363(5)
C23 H23 0.9500
C24 C25 1.394(5)
C24 H24 0.9500
C25 C26 1.368(4)
C25 H25 0.9500
C26 C27 1.505(4)
C27 H27A 0.9900
C27 H27B 0.9900
C28 C29 1.522(5)
C28 C30 1.526(5)
C28 H28 1.0000
C29 H29A 0.9800
C29 H29B 0.9800
C29 H29C 0.9800
C30 H30A 0.9800
C30 H30B 0.9800
C30 H30C 0.9800
C31 C32 1.527(5)
C31 C33 1.529(5)
C31 H31 1.0000
C32 H32A 0.9800
C32 H32B 0.9800
C32 H32C 0.9800
C33 H33A 0.9800
C33 H33B 0.9800
C33 H33C 0.9800
C34 C36 1.512(5)
C34 C35 1.528(5)
C34 H34 1.0000
C35 H35A 0.9800
C35 H35B 0.9800
C35 H35C 0.9800
C36 H36A 0.9800
C36 H36B 0.9800
C36 H36C 0.9800
C37 C38 1.532(5)
C37 C39 1.538(5)
C37 H37 1.0000
C38 H38A 0.9800
C38 H38B 0.9800
C38 H38C 0.9800
C39 H39A 0.9800
C39 H39B 0.9800
C39 H39C 0.9800
C40 H40A 0.9800
C40 H40B 0.9800
C40 H40C 0.9800

loop_
_geom_torsion_atom_site_label_1
_geom_torsion_atom_site_label_2
_geom_torsion_atom_site_label_3
_geom_torsion_atom_site_label_4
_geom_torsion
N1 Co1 P1 C1 18.14(14)
C20 Co1 P1 C1 -161.92(16)
P2 Co1 P1 C1 53.6(3)
N1 Co1 P1 C11 134.71(16)
C20 Co1 P1 C11 -45.34(18)
P2 Co1 P1 C11 170.2(2)
N1 Co1 P1 C8 -93.45(15)
C20 Co1 P1 C8 86.49(17)
P2 Co1 P1 C8 -57.9(3)
N1 Co1 P2 C7 4.49(14)
C20 Co1 P2 C7 -175.38(16)
P1 Co1 P2 C7 -31.0(3)
N1 Co1 P2 C17 118.88(15)
C20 Co1 P2 C17 -60.99(17)
P1 Co1 P2 C17 83.4(3)
N1 Co1 P2 C14 -112.26(15)
C20 Co1 P2 C14 67.87(17)
P1 Co1 P2 C14 -147.7(2)
P1 Co1 N1 C2 -8.3(2)
P2 Co1 N1 C2 177.7(2)
P1 Co1 N1 C6 167.0(2)
P2 Co1 N1 C6 -6.9(2)
C11 P1 C1 C2 -157.7(2)
C8 P1 C1 C2 92.8(2)
Co1 P1 C1 C2 -27.1(2)
C6 N1 C2 C3 -3.7(4)
Co1 N1 C2 C3 171.8(2)
C6 N1 C2 C1 175.6(3)
Co1 N1 C2 C1 -9.0(4)
P1 C1 C2 C3 -156.0(3)
P1 C1 C2 N1 24.7(3)
N1 C2 C3 C4 1.0(5)
C1 C2 C3 C4 -178.2(3)
C2 C3 C4 C5 1.6(5)
C3 C4 C5 C6 -1.5(5)
C2 N1 C6 C7 -177.2(3)
Co1 N1 C6 C7 7.2(4)
C2 N1 C6 C5 3.7(4)
Co1 N1 C6 C5 -171.9(2)
C4 C5 C6 N1 -1.2(5)
C4 C5 C6 C7 179.7(3)
N1 C6 C7 P2 -2.4(4)
C5 C6 C7 P2 176.6(2)
C17 P2 C7 C6 -124.2(3)
C14 P2 C7 C6 125.0(3)
Co1 P2 C7 C6 -2.4(3)
C1 P1 C8 C9 -68.2(3)
C11 P1 C8 C9 -178.0(2)
Co1 P1 C8 C9 41.2(3)
C1 P1 C8 C10 167.8(3)
C11 P1 C8 C10 58.1(3)
Co1 P1 C8 C10 -82.8(3)
C1 P1 C11 C13 -55.7(3)
C8 P1 C11 C13 53.7(3)
Co1 P1 C11 C13 -170.35(19)
C1 P1 C11 C12 69.6(3)
C8 P1 C11 C12 179.0(2)
Co1 P1 C11 C12 -45.1(3)
C7 P2 C14 C16 -65.8(3)
C17 P2 C14 C16 -177.6(3)
Co1 P2 C14 C16 48.6(3)
C7 P2 C14 C15 170.3(2)
C17 P2 C14 C15 58.4(3)
Co1 P2 C14 C15 -75.4(3)
C7 P2 C17 C18 60.1(3)
C14 P2 C17 C18 172.0(2)
Co1 P2 C17 C18 -51.6(3)
C7 P2 C17 C19 -64.8(3)
C14 P2 C17 C19 47.1(3)
Co1 P2 C17 C19 -176.5(2)
N2 Co2 P3 C21 6.21(14)
C40 Co2 P3 C21 -173.20(17)
N2 Co2 P3 C31 -109.18(15)
C40 Co2 P3 C31 71.41(17)
N2 Co2 P3 C28 121.69(15)
C40 Co2 P3 C28 -57.73(18)
N2 Co2 P4 C27 17.23(14)
C40 Co2 P4 C27 -163.34(16)
N2 Co2 P4 C37 134.08(16)
C40 Co2 P4 C37 -46.49(18)
N2 Co2 P4 C34 -93.88(15)
C40 Co2 P4 C34 85.56(17)
P4 Co2 N2 C26 -7.9(2)
P3 Co2 N2 C26 175.7(2)
P4 Co2 N2 C22 168.0(2)
P3 Co2 N2 C22 -8.4(2)
C31 P3 C21 C22 121.3(3)
C28 P3 C21 C22 -129.0(3)
Co2 P3 C21 C22 -4.5(3)
C26 N2 C22 C23 3.6(4)
Co2 N2 C22 C23 -172.5(2)
C26 N2 C22 C21 -176.4(3)
Co2 N2 C22 C21 7.5(4)
P3 C21 C22 N2 -1.0(4)
P3 C21 C22 C23 179.0(3)
N2 C22 C23 C24 -0.5(5)
C21 C22 C23 C24 179.5(3)
C22 C23 C24 C25 -2.1(5)
C23 C24 C25 C26 1.5(5)
C24 C25 C26 N2 1.9(5)
C24 C25 C26 C27 -178.0(3)
C22 N2 C26 C25 -4.4(4)
Co2 N2 C26 C25 171.6(2)
C22 N2 C26 C27 175.4(3)
Co2 N2 C26 C27 -8.5(4)
C25 C26 C27 P4 -156.8(3)
N2 C26 C27 P4 23.4(3)
C37 P4 C27 C26 -155.4(2)
C34 P4 C27 C26 94.8(2)
Co2 P4 C27 C26 -25.6(2)
C21 P3 C28 C29 63.8(3)
C31 P3 C28 C29 174.9(2)
Co2 P3 C28 C29 -48.7(3)
C21 P3 C28 C30 -59.7(3)
C31 P3 C28 C30 51.4(3)
Co2 P3 C28 C30 -172.2(2)
C21 P3 C31 C32 -69.1(3)
C28 P3 C31 C32 179.3(3)
Co2 P3 C31 C32 43.7(3)
C21 P3 C31 C33 167.2(3)
C28 P3 C31 C33 55.6(3)
Co2 P3 C31 C33 -80.0(3)
C27 P4 C34 C36 170.6(2)
C37 P4 C34 C36 60.5(3)
Co2 P4 C34 C36 -79.9(3)
C27 P4 C34 C35 -66.4(3)
C37 P4 C34 C35 -176.6(2)
Co2 P4 C34 C35 43.1(3)
C27 P4 C37 C38 71.2(3)
C34 P4 C37 C38 -179.9(2)
Co2 P4 C37 C38 -43.5(3)
C27 P4 C37 C39 -54.5(3)
C34 P4 C37 C39 54.5(3)
Co2 P4 C37 C39 -169.17(19)
